data_1558127
loop_
_publ_author_name
'Shankar, Majji'
'Rit, Raja K.'
'Sau, Somratan'
'Mukherjee, Kallol'
'Gandon, Vincent'
'Sahoo, Akhila K.'

_publ_section_title
;
 Double annulation of ortho- and peri-C--H bonds of fused (hetero)arenes
 to unusual oxepino-pyridines
;
_journal_issue 39
_journal_name_full 'Chemical Science'
_journal_page_first 10770
_journal_page_last 10777
_journal_paper_doi 10.1039/D0SC01373K
_journal_volume 11
_journal_year 2020
_chemical_formula_moiety 'C33 H37 N O'
_chemical_formula_sum 'C33 H37 N O'
_chemical_formula_weight 463.63
_space_group_crystal_system triclinic
_space_group_IT_number 2
_space_group_name_Hall '-P 1'
_space_group_name_H-M_alt 'P -1'
_atom_sites_solution_hydrogens geom
_atom_sites_solution_primary dual
_audit_creation_date 2020-01-02
_audit_creation_method
;
Olex2 1.3-ac4
(compiled 2018.12.18 svn.r3554 for Rigaku Oxford Diffraction, GUI svn.r1)
;
_audit_update_record
;
2020-01-22 deposited with the CCDC.	2020-05-21 downloaded from the CCDC.
;
_cell_angle_alpha 81.166(6)
_cell_angle_beta 67.584(6)
_cell_angle_gamma 72.381(7)
_cell_formula_units_Z 2
_cell_length_a 10.7051(8)
_cell_length_b 10.9218(9)
_cell_length_c 12.9779(4)
_cell_measurement_reflns_used 7996
_cell_measurement_temperature 197(130)
_cell_measurement_theta_max 26.1930
_cell_measurement_theta_min 2.1300
_cell_volume 1335.66(17)
_computing_cell_refinement 'CrysAlisPro 1.171.40.35a (Rigaku OD, 2018)'
_computing_data_collection 'CrysAlisPro 1.171.40.35a (Rigaku OD, 2018)'
_computing_data_reduction 'CrysAlisPro 1.171.40.35a (Rigaku OD, 2018)'
_computing_molecular_graphics 'Olex2 (Dolomanov et al., 2009)'
_computing_publication_material 'Olex2 (Dolomanov et al., 2009)'
_computing_structure_refinement 'ShelXL (Sheldrick, 2015)'
_computing_structure_solution 'ShelXT (Sheldrick, 2015)'
_diffrn_ambient_environment N~2~
_diffrn_ambient_temperature 197(130)
_diffrn_detector 'CCD plate'
_diffrn_detector_area_resol_mean 10.0000
_diffrn_detector_type HyPix3000
_diffrn_measured_fraction_theta_full 0.999
_diffrn_measured_fraction_theta_max 0.999
_diffrn_measurement_details
;
List of Runs (angles in degrees, time in seconds):

  # Type    Start    End  Width  t~exp~   \w     \q     \k     \f   Frames
#--------------------------------------------------------------------------
  1  \w     -6.00  45.00   0.50    2.80    --   16.22  30.00  30.00  102
  2  \w     51.00  77.00   0.50    2.80    --   16.22  30.00  30.00   52
  3  \w     15.00  55.00   0.50    2.80    --  -14.97  45.00  60.00   80
  4  \w    -27.00   9.00   0.50    2.80    --  -14.97  45.00  60.00   72
  5  \w    -57.00 -19.00   0.50    2.80    --  -14.97 108.00   1.00   76
  6  \w    -16.00  46.00   0.50    2.80    --   16.22 -77.00  90.00  124
  7  \w     21.00  62.00   0.50    2.80    --   16.22-125.00  30.00   82
  8  \w     18.00  44.00   0.50    2.80    --   16.22 -94.00 -60.00   52
  9  \w     -3.00  61.00   0.50    2.80    --   16.22-108.00 -95.00  128
 10  \w     -7.00  44.00   0.50    2.80    --   16.22 -61.00-120.00  102
 11  \w     -4.00  30.00   0.50    2.80    --   16.22 -45.00-120.00   68
 12  \w    -42.00 -16.00   0.50    2.80    --  -14.97  61.00-150.00   52
 13  \w     27.00  54.00   0.50    2.80    --  -14.97  61.00-150.00   54
 14  \w    -39.00 -13.00   0.50    2.80    --   16.22 130.00-136.68   52
 15  \w    -75.00 -50.00   0.50    2.80    --  -14.97 -30.00 -90.00   50
 16  \w    -46.00   6.00   0.50    2.80    --  -14.97 -30.00 -90.00  104
 17  \w    -37.00 -10.00   0.50    2.80    --   16.22 -94.00 -60.00   54
 18  \w    -57.00  41.00   0.50    2.80    --   16.22 -30.00   0.00  196
 19  \w    -34.00  20.00   0.50    2.80    --  -14.97 -94.00  90.00  108
 20  \w    -31.00  24.00   0.50    2.80    --   16.22 -45.00 150.00  110
 21  \w    -53.00  43.00   0.50    2.80    --   16.22 -61.00 150.00  192
 22  \w    -84.00 -24.00   0.50    2.80    --  -14.97 -30.00  60.00  120
 23  \w    -66.00 -31.00   0.50    2.80    --  -14.97 125.00   0.00   70
 24  \w    -61.00 -36.00   0.50    2.80    --  -14.97 125.00 120.00   50
 25  \w    -49.00 -21.00   0.50    2.80    --   16.22 -61.00-120.00   56
;
_diffrn_measurement_device 'four-circle diffractometer'
_diffrn_measurement_device_type 'XtaLAB Synergy, Single source at offset/far, HyPix3000'
_diffrn_measurement_method '\w scans'
_diffrn_orient_matrix_type 'CrysAlisPro convention (1999,Acta A55,543-557)'
_diffrn_orient_matrix_UB_11 -0.0133500000
_diffrn_orient_matrix_UB_12 -0.0276029000
_diffrn_orient_matrix_UB_13 -0.0394740000
_diffrn_orient_matrix_UB_21 -0.0280420000
_diffrn_orient_matrix_UB_22 -0.0443062000
_diffrn_orient_matrix_UB_23 0.0419558000
_diffrn_orient_matrix_UB_31 -0.0675848000
_diffrn_orient_matrix_UB_32 0.0438951000
_diffrn_orient_matrix_UB_33 0.0135446000
_diffrn_radiation_monochromator mirror
_diffrn_radiation_probe x-ray
_diffrn_radiation_type MoK\a
_diffrn_radiation_wavelength 0.71073
_diffrn_reflns_av_R_equivalents 0.0722
_diffrn_reflns_av_unetI/netI 0.0605
_diffrn_reflns_Laue_measured_fraction_full 0.999
_diffrn_reflns_Laue_measured_fraction_max 0.999
_diffrn_reflns_limit_h_max 12
_diffrn_reflns_limit_h_min -12
_diffrn_reflns_limit_k_max 12
_diffrn_reflns_limit_k_min -12
_diffrn_reflns_limit_l_max 15
_diffrn_reflns_limit_l_min -14
_diffrn_reflns_number 16862
_diffrn_reflns_point_group_measured_fraction_full 0.999
_diffrn_reflns_point_group_measured_fraction_max 0.999
_diffrn_reflns_theta_full 25.000
_diffrn_reflns_theta_max 25.024
_diffrn_reflns_theta_min 1.958
_diffrn_source 'micro-focus sealed X-ray tube'
_diffrn_source_type 'PhotonJet (Mo) X-ray Source'
_exptl_absorpt_coefficient_mu 0.068
_exptl_absorpt_correction_T_max 1.00000
_exptl_absorpt_correction_T_min 0.83269
_exptl_absorpt_correction_type multi-scan
_exptl_absorpt_process_details
;
CrysAlisPro 1.171.40.35a (Rigaku Oxford Diffraction, 2018)
Empirical absorption correction using spherical harmonics,
 implemented in SCALE3 ABSPACK scaling algorithm.
;
_exptl_crystal_colour colourless
_exptl_crystal_colour_primary colourless
_exptl_crystal_density_diffrn 1.153
_exptl_crystal_description block
_exptl_crystal_F_000 500
_exptl_crystal_size_max 0.2
_exptl_crystal_size_mid 0.15
_exptl_crystal_size_min 0.1
_refine_diff_density_max 0.356
_refine_diff_density_min -0.303
_refine_diff_density_rms 0.075
_refine_ls_extinction_method none
_refine_ls_goodness_of_fit_ref 1.128
_refine_ls_hydrogen_treatment constr
_refine_ls_matrix_type full
_refine_ls_number_parameters 320
_refine_ls_number_reflns 4712
_refine_ls_number_restraints 0
_refine_ls_restrained_S_all 1.128
_refine_ls_R_factor_all 0.1239
_refine_ls_R_factor_gt 0.0841
_refine_ls_shift/su_max 0.000
_refine_ls_shift/su_mean 0.000
_refine_ls_structure_factor_coef Fsqd
_refine_ls_weighting_details 'w=1/[\s^2^(Fo^2^)+(0.1621P)^2^] where P=(Fo^2^+2Fc^2^)/3'
_refine_ls_weighting_scheme calc
_refine_ls_wR_factor_gt 0.2515
_refine_ls_wR_factor_ref 0.2861
_reflns_Friedel_coverage 0.000
_reflns_number_gt 2928
_reflns_number_total 4712
_reflns_threshold_expression 'I > 2\s(I)'
_cod_data_source_file d0sc01373k4.cif
_cod_data_source_block aks47
_cod_depositor_comments 'Adding full bibliography for 1558127--1558129.cif.'
_cod_database_code 1558127
_shelx_shelxl_version_number 2018/3
_chemical_oxdiff_formula 'C H N O'
_shelx_space_group_comment
;
The symmetry employed for this shelxl refinement is uniquely defined
by the following loop, which should always be used as a source of
symmetry information in preference to the above space-group names.
They are only intended as comments.
;
_shelx_estimated_absorpt_t_max 0.993
_shelx_estimated_absorpt_t_min 0.987
_reflns_odcompleteness_completeness 99.16
_reflns_odcompleteness_iscentric 1
_reflns_odcompleteness_theta 26.32
_olex2_refinement_description
;
1. Fixed Uiso
 At 1.2 times of:
  All C(H) groups, All C(H,H) groups
 At 1.5 times of:
  All C(H,H,H) groups
2.a Secondary CH2 refined with riding coordinates:
 C00J(H00A,H00B), C00K(H00C,H00E), C00N(H00G,H00H), C00P(H00J,H00K), C00R(H00N,
 H00P), C00T(H00R,H00T), C00V(H00X,H00Y), C00W(H00Z,H)
2.b Aromatic/amide H refined with riding coordinates:
 C007(H007), C00D(H00D), C00F(H00F), C00I(H00I), C00L(H00L), C00M(H00M),
 C00O(H00O), C00Q(H00Q), C00S(H00S)
2.c Idealised Me refined as rotating group:
 C00U(H00U,H00V,H00W), C00X(H00,HA,HB), C00Y(H0AA,HC,HD), C00Z(H1AA,HE,HF)
;
_olex2_submission_special_instructions 'No special instructions were received'
_oxdiff_exptl_absorpt_empirical_details
;
Empirical correction (ABSPACK) includes:
- Absorption correction using spherical harmonics
- Frame scaling
;
_oxdiff_exptl_absorpt_empirical_full_max 1.543
_oxdiff_exptl_absorpt_empirical_full_min 0.501

loop_
_space_group_symop_operation_xyz
'x, y, z'
'-x, -y, -z'

loop_
_atom_site_label
_atom_site_type_symbol
_atom_site_fract_x
_atom_site_fract_y
_atom_site_fract_z
_atom_site_U_iso_or_equiv
_atom_site_adp_type
_atom_site_occupancy
_atom_site_site_symmetry_order
_atom_site_calc_flag
_atom_site_refinement_flags_posn
_atom_site_refinement_flags_adp
_atom_site_refinement_flags_occupancy
_atom_site_disorder_assembly
_atom_site_disorder_group
O001 O 0.66697(19) 0.67474(19) 0.28396(17) 0.0625(6) Uani 1 1 d . . . . .
N002 N 0.5749(2) 0.6889(2) 0.4730(2) 0.0645(7) Uani 1 1 d . . . . .
C003 C 0.9250(3) 0.4995(3) 0.2926(2) 0.0486(7) Uani 1 1 d . . . . .
C004 C 1.0190(3) 0.3779(3) 0.3027(2) 0.0505(7) Uani 1 1 d . . . . .
C005 C 0.8040(3) 0.5453(2) 0.3910(2) 0.0493(7) Uani 1 1 d . . . . .
C006 C 1.0034(3) 0.3150(3) 0.4117(2) 0.0518(7) Uani 1 1 d . . . . .
C007 C 0.9043(3) 0.3750(3) 0.5038(2) 0.0561(7) Uani 1 1 d . . . . .
H007 H 0.904957 0.339681 0.573564 0.067 Uiso 1 1 calc R . . . .
C008 C 1.0984(3) 0.1857(3) 0.4240(2) 0.0545(7) Uani 1 1 d . . . . .
C009 C 0.6817(3) 0.6379(3) 0.3871(3) 0.0550(7) Uani 1 1 d . . . . .
C00A C 0.9577(3) 0.5724(3) 0.1891(2) 0.0545(7) Uani 1 1 d . . . . .
C00B C 0.7981(3) 0.4908(3) 0.4980(2) 0.0530(7) Uani 1 1 d . . . . .
C00C C 0.7494(3) 0.7594(3) 0.2246(3) 0.0592(8) Uani 1 1 d . . . . .
C00D C 1.1313(3) 0.3254(3) 0.2070(3) 0.0610(8) Uani 1 1 d . . . . .
H00D H 1.191601 0.245192 0.212846 0.073 Uiso 1 1 calc R . . . .
C00E C 0.5801(3) 0.6496(3) 0.5773(3) 0.0623(8) Uani 1 1 d . . . . .
C00F C 1.1010(3) 0.0797(3) 0.3768(3) 0.0703(9) Uani 1 1 d . . . . .
H00F H 1.043958 0.089436 0.335478 0.084 Uiso 1 1 calc R . . . .
C00G C 0.8874(3) 0.7114(3) 0.1773(2) 0.0605(8) Uani 1 1 d . . . . .
C00H C 0.6866(3) 0.5485(3) 0.5935(2) 0.0581(8) Uani 1 1 d . . . . .
C00I C 1.1533(3) 0.3899(3) 0.1062(3) 0.0707(9) Uani 1 1 d . . . . .
H00I H 1.223543 0.351331 0.042674 0.085 Uiso 1 1 calc R . . . .
C00J C 0.6608(3) 0.8949(3) 0.2234(3) 0.0672(9) Uani 1 1 d . . . . .
H00A H 0.721145 0.952484 0.198083 0.081 Uiso 1 1 calc R . . . .
H00B H 0.597795 0.916135 0.298992 0.081 Uiso 1 1 calc R . . . .
C00K C 0.6820(3) 0.4987(3) 0.7123(3) 0.0666(9) Uani 1 1 d . . . . .
H00C H 0.777223 0.466161 0.711657 0.080 Uiso 1 1 calc R . . . .
H00E H 0.634892 0.570002 0.761695 0.080 Uiso 1 1 calc R . . . .
C00L C 1.1827(3) 0.1682(3) 0.4848(3) 0.0695(9) Uani 1 1 d . . . . .
H00L H 1.181269 0.237654 0.519046 0.083 Uiso 1 1 calc R . . . .
C00M C 1.0700(3) 0.5139(3) 0.0986(3) 0.0673(9) Uani 1 1 d . . . . .
H00M H 1.090358 0.559259 0.030147 0.081 Uiso 1 1 calc R . . . .
C00N C 0.4552(3) 0.7234(3) 0.6694(3) 0.0731(9) Uani 1 1 d . . . . .
H00G H 0.478326 0.712147 0.736181 0.088 Uiso 1 1 calc R . . . .
H00H H 0.437519 0.814225 0.647519 0.088 Uiso 1 1 calc R . . . .
C00O C 1.2719(4) -0.0565(3) 0.4477(3) 0.0830(11) Uani 1 1 d . . . . .
H00O H 1.331052 -0.136907 0.454941 0.100 Uiso 1 1 calc R . . . .
C00P C 0.9799(4) 0.7995(3) 0.1129(3) 0.0720(9) Uani 1 1 d . . . . .
H00J H 1.052481 0.756101 0.047815 0.086 Uiso 1 1 calc R . . . .
H00K H 0.923655 0.876090 0.086795 0.086 Uiso 1 1 calc R . . . .
C00Q C 1.1863(4) -0.0408(3) 0.3895(3) 0.0778(10) Uani 1 1 d . . . . .
H00Q H 1.184812 -0.111049 0.357990 0.093 Uiso 1 1 calc R . . . .
C00R C 1.0478(4) 0.8389(3) 0.1794(3) 0.0763(10) Uani 1 1 d . . . . .
H00N H 1.103497 0.762408 0.206147 0.092 Uiso 1 1 calc R . . . .
H00P H 0.975457 0.883452 0.243913 0.092 Uiso 1 1 calc R . . . .
C00S C 1.2705(4) 0.0480(4) 0.4960(3) 0.0819(11) Uani 1 1 d . . . . .
H00S H 1.328663 0.037907 0.536423 0.098 Uiso 1 1 calc R . . . .
C00T C 0.5757(4) 0.9171(3) 0.1496(3) 0.0749(10) Uani 1 1 d . . . . .
H00R H 0.515379 0.859453 0.174925 0.090 Uiso 1 1 calc R . . . .
H00T H 0.638684 0.895928 0.074036 0.090 Uiso 1 1 calc R . . . .
C00U C 0.4863(4) 1.0538(4) 0.1486(3) 0.0888(12) Uani 1 1 d . . . . .
H00U H 0.428350 1.060256 0.105847 0.133 Uiso 1 1 calc GR . . . .
H00V H 0.545722 1.110514 0.115676 0.133 Uiso 1 1 calc GR . . . .
H00W H 0.427981 1.077402 0.223707 0.133 Uiso 1 1 calc GR . . . .
C00V C 0.3230(4) 0.6829(4) 0.6966(3) 0.0860(11) Uani 1 1 d . . . . .
H00X H 0.337689 0.593279 0.722425 0.103 Uiso 1 1 calc R . . . .
H00Y H 0.299918 0.691612 0.629959 0.103 Uiso 1 1 calc R . . . .
C00W C 0.6075(4) 0.3935(3) 0.7580(3) 0.0808(10) Uani 1 1 d . . . . .
H00Z H 0.667262 0.313775 0.722475 0.097 Uiso 1 1 calc R . . . .
H H 0.522242 0.416254 0.741069 0.097 Uiso 1 1 calc R . . . .
C00X C 1.1419(4) 0.9262(4) 0.1124(3) 0.0971(12) Uani 1 1 d . . . . .
H00 H 1.208558 0.885898 0.044945 0.146 Uiso 1 1 calc GR . . . .
HA H 1.190732 0.940581 0.156043 0.146 Uiso 1 1 calc GR . . . .
HB H 1.085378 1.006977 0.094231 0.146 Uiso 1 1 calc GR . . . .
C00Y C 0.2017(4) 0.7665(5) 0.7872(4) 0.1080(15) Uani 1 1 d . . . . .
H0AA H 0.171248 0.850381 0.755384 0.162 Uiso 1 1 calc GR . . . .
HC H 0.232580 0.773940 0.845734 0.162 Uiso 1 1 calc GR . . . .
HD H 0.125129 0.727430 0.817072 0.162 Uiso 1 1 calc GR . . . .
C00Z C 0.5712(5) 0.3745(5) 0.8842(3) 0.1123(14) Uani 1 1 d . . . . .
H1AA H 0.651249 0.371524 0.902073 0.168 Uiso 1 1 calc GR . . . .
HE H 0.545275 0.295249 0.909229 0.168 Uiso 1 1 calc GR . . . .
HF H 0.494302 0.444713 0.920591 0.168 Uiso 1 1 calc GR . . . .

loop_
_atom_site_aniso_label
_atom_site_aniso_U_11
_atom_site_aniso_U_22
_atom_site_aniso_U_33
_atom_site_aniso_U_23
_atom_site_aniso_U_13
_atom_site_aniso_U_12
O001 0.0560(12) 0.0619(13) 0.0729(14) 0.0027(10) -0.0318(11) -0.0113(10)
N002 0.0504(14) 0.0582(15) 0.0715(18) -0.0020(13) -0.0172(13) -0.0019(12)
C003 0.0466(14) 0.0478(15) 0.0520(16) -0.0069(12) -0.0184(13) -0.0101(12)
C004 0.0455(14) 0.0459(15) 0.0580(17) -0.0070(13) -0.0192(13) -0.0057(12)
C005 0.0479(15) 0.0411(15) 0.0560(18) -0.0040(12) -0.0183(13) -0.0072(12)
C006 0.0480(15) 0.0434(15) 0.0619(18) -0.0031(13) -0.0210(14) -0.0068(12)
C007 0.0552(16) 0.0468(16) 0.0562(18) 0.0017(13) -0.0173(14) -0.0045(13)
C008 0.0477(15) 0.0446(16) 0.0587(18) -0.0015(13) -0.0128(13) -0.0032(12)
C009 0.0495(16) 0.0490(17) 0.0633(19) -0.0009(14) -0.0224(14) -0.0064(13)
C00A 0.0537(16) 0.0562(17) 0.0552(18) -0.0026(14) -0.0240(14) -0.0108(13)
C00B 0.0494(15) 0.0450(15) 0.0566(18) -0.0027(13) -0.0145(13) -0.0066(12)
C00C 0.0661(19) 0.0536(17) 0.0633(19) 0.0004(14) -0.0336(16) -0.0111(14)
C00D 0.0520(16) 0.0575(18) 0.065(2) -0.0117(15) -0.0166(15) -0.0037(14)
C00E 0.0528(16) 0.0599(18) 0.066(2) -0.0096(15) -0.0156(15) -0.0078(14)
C00F 0.0662(19) 0.0494(18) 0.091(2) -0.0068(16) -0.0306(18) -0.0043(14)
C00G 0.0609(18) 0.0652(19) 0.0536(18) 0.0054(14) -0.0258(15) -0.0114(15)
C00H 0.0555(17) 0.0515(17) 0.0603(19) -0.0046(14) -0.0162(14) -0.0088(13)
C00I 0.0640(19) 0.077(2) 0.056(2) -0.0147(16) -0.0087(16) -0.0076(17)
C00J 0.0699(19) 0.0543(18) 0.079(2) -0.0012(15) -0.0377(17) -0.0055(15)
C00K 0.0605(18) 0.0601(19) 0.076(2) -0.0163(16) -0.0210(16) -0.0085(15)
C00L 0.067(2) 0.0604(19) 0.078(2) -0.0056(16) -0.0327(18) -0.0037(16)
C00M 0.0668(19) 0.073(2) 0.0536(19) 0.0009(15) -0.0178(16) -0.0126(16)
C00N 0.068(2) 0.066(2) 0.081(2) -0.0131(17) -0.0220(17) -0.0127(16)
C00O 0.080(2) 0.054(2) 0.083(2) 0.0057(18) -0.020(2) 0.0118(17)
C00P 0.076(2) 0.070(2) 0.062(2) 0.0110(16) -0.0259(17) -0.0122(17)
C00Q 0.082(2) 0.0431(17) 0.095(3) -0.0066(16) -0.027(2) -0.0014(16)
C00R 0.079(2) 0.080(2) 0.070(2) 0.0111(18) -0.0249(18) -0.0297(18)
C00S 0.078(2) 0.075(2) 0.089(3) 0.008(2) -0.043(2) -0.0028(19)
C00T 0.084(2) 0.063(2) 0.081(2) -0.0050(17) -0.0469(19) -0.0001(17)
C00U 0.084(2) 0.082(2) 0.092(3) 0.002(2) -0.045(2) 0.004(2)
C00V 0.067(2) 0.087(3) 0.092(3) -0.006(2) -0.0188(19) -0.0152(18)
C00W 0.082(2) 0.071(2) 0.084(3) -0.0035(19) -0.023(2) -0.0203(18)
C00X 0.103(3) 0.093(3) 0.095(3) 0.012(2) -0.029(2) -0.043(2)
C00Y 0.059(2) 0.143(4) 0.104(3) -0.050(3) 0.000(2) -0.019(2)
C00Z 0.127(3) 0.115(3) 0.073(3) 0.005(2) -0.009(2) -0.040(3)

loop_
_atom_type_symbol
_atom_type_description
_atom_type_scat_dispersion_real
_atom_type_scat_dispersion_imag
_atom_type_scat_source
C C 0.0033 0.0016 'International Tables Vol C Tables 4.2.6.8 and 6.1.1.4'
H H 0.0000 0.0000 'International Tables Vol C Tables 4.2.6.8 and 6.1.1.4'
N N 0.0061 0.0033 'International Tables Vol C Tables 4.2.6.8 and 6.1.1.4'
O O 0.0106 0.0060 'International Tables Vol C Tables 4.2.6.8 and 6.1.1.4'

loop_
_geom_angle_atom_site_label_1
_geom_angle_atom_site_label_2
_geom_angle_atom_site_label_3
_geom_angle
_geom_angle_site_symmetry_1
_geom_angle_site_symmetry_3
_geom_angle_publ_flag
C009 O001 C00C 110.5(2) . . ?
C009 N002 C00E 118.0(2) . . ?
C004 C003 C005 117.4(2) . . ?
C004 C003 C00A 119.0(2) . . ?
C00A C003 C005 123.5(2) . . ?
C003 C004 C006 119.6(2) . . ?
C00D C004 C003 119.1(2) . . ?
C00D C004 C006 121.1(2) . . ?
C009 C005 C003 123.5(2) . . ?
C009 C005 C00B 115.3(2) . . ?
C00B C005 C003 121.1(2) . . ?
C004 C006 C008 120.6(2) . . ?
C007 C006 C004 119.8(2) . . ?
C007 C006 C008 119.6(2) . . ?
C006 C007 H007 118.7 . . ?
C006 C007 C00B 122.6(3) . . ?
C00B C007 H007 118.7 . . ?
C00F C008 C006 121.1(3) . . ?
C00L C008 C006 121.1(3) . . ?
C00L C008 C00F 117.8(3) . . ?
O001 C009 C005 118.6(2) . . ?
N002 C009 O001 115.6(2) . . ?
N002 C009 C005 125.7(3) . . ?
C003 C00A C00G 123.1(2) . . ?
C00M C00A C003 117.9(3) . . ?
C00M C00A C00G 118.6(3) . . ?
C005 C00B C007 117.3(2) . . ?
C005 C00B C00H 119.4(2) . . ?
C00H C00B C007 123.2(2) . . ?
O001 C00C C00J 111.4(2) . . ?
C00G C00C O001 118.7(3) . . ?
C00G C00C C00J 129.9(3) . . ?
C004 C00D H00D 119.4 . . ?
C00I C00D C004 121.2(3) . . ?
C00I C00D H00D 119.4 . . ?
N002 C00E C00H 122.0(3) . . ?
N002 C00E C00N 112.9(3) . . ?
C00H C00E C00N 125.1(3) . . ?
C008 C00F H00F 119.2 . . ?
C008 C00F C00Q 121.6(3) . . ?
C00Q C00F H00F 119.2 . . ?
C00A C00G C00P 117.5(3) . . ?
C00C C00G C00A 122.2(3) . . ?
C00C C00G C00P 120.3(3) . . ?
C00B C00H C00K 121.3(2) . . ?
C00E C00H C00B 118.2(3) . . ?
C00E C00H C00K 120.6(3) . . ?
C00D C00I H00I 120.2 . . ?
C00D C00I C00M 119.6(3) . . ?
C00M C00I H00I 120.2 . . ?
C00C C00J H00A 108.9 . . ?
C00C C00J H00B 108.9 . . ?
C00C C00J C00T 113.3(3) . . ?
H00A C00J H00B 107.7 . . ?
C00T C00J H00A 108.9 . . ?
C00T C00J H00B 108.9 . . ?
C00H C00K H00C 108.9 . . ?
C00H C00K H00E 108.9 . . ?
H00C C00K H00E 107.7 . . ?
C00W C00K C00H 113.3(3) . . ?
C00W C00K H00C 108.9 . . ?
C00W C00K H00E 108.9 . . ?
C008 C00L H00L 119.6 . . ?
C008 C00L C00S 120.8(3) . . ?
C00S C00L H00L 119.6 . . ?
C00A C00M C00I 122.5(3) . . ?
C00A C00M H00M 118.7 . . ?
C00I C00M H00M 118.7 . . ?
C00E C00N H00G 108.8 . . ?
C00E C00N H00H 108.8 . . ?
H00G C00N H00H 107.6 . . ?
C00V C00N C00E 114.0(3) . . ?
C00V C00N H00G 108.8 . . ?
C00V C00N H00H 108.8 . . ?
C00Q C00O H00O 120.4 . . ?
C00Q C00O C00S 119.3(3) . . ?
C00S C00O H00O 120.4 . . ?
C00G C00P H00J 108.8 . . ?
C00G C00P H00K 108.8 . . ?
H00J C00P H00K 107.7 . . ?
C00R C00P C00G 113.9(2) . . ?
C00R C00P H00J 108.8 . . ?
C00R C00P H00K 108.8 . . ?
C00F C00Q H00Q 120.0 . . ?
C00O C00Q C00F 120.0(3) . . ?
C00O C00Q H00Q 120.0 . . ?
C00P C00R H00N 109.0 . . ?
C00P C00R H00P 109.0 . . ?
C00P C00R C00X 113.0(3) . . ?
H00N C00R H00P 107.8 . . ?
C00X C00R H00N 109.0 . . ?
C00X C00R H00P 109.0 . . ?
C00L C00S H00S 119.8 . . ?
C00O C00S C00L 120.4(3) . . ?
C00O C00S H00S 119.8 . . ?
C00J C00T H00R 108.9 . . ?
C00J C00T H00T 108.9 . . ?
C00J C00T C00U 113.2(3) . . ?
H00R C00T H00T 107.7 . . ?
C00U C00T H00R 108.9 . . ?
C00U C00T H00T 108.9 . . ?
C00T C00U H00U 109.5 . . ?
C00T C00U H00V 109.5 . . ?
C00T C00U H00W 109.5 . . ?
H00U C00U H00V 109.5 . . ?
H00U C00U H00W 109.5 . . ?
H00V C00U H00W 109.5 . . ?
C00N C00V H00X 109.6 . . ?
C00N C00V H00Y 109.6 . . ?
C00N C00V C00Y 110.1(3) . . ?
H00X C00V H00Y 108.2 . . ?
C00Y C00V H00X 109.6 . . ?
C00Y C00V H00Y 109.6 . . ?
C00K C00W H00Z 109.5 . . ?
C00K C00W H 109.5 . . ?
C00K C00W C00Z 110.5(3) . . ?
H00Z C00W H 108.1 . . ?
C00Z C00W H00Z 109.5 . . ?
C00Z C00W H 109.5 . . ?
C00R C00X H00 109.5 . . ?
C00R C00X HA 109.5 . . ?
C00R C00X HB 109.5 . . ?
H00 C00X HA 109.5 . . ?
H00 C00X HB 109.5 . . ?
HA C00X HB 109.5 . . ?
C00V C00Y H0AA 109.5 . . ?
C00V C00Y HC 109.5 . . ?
C00V C00Y HD 109.5 . . ?
H0AA C00Y HC 109.5 . . ?
H0AA C00Y HD 109.5 . . ?
HC C00Y HD 109.5 . . ?
C00W C00Z H1AA 109.5 . . ?
C00W C00Z HE 109.5 . . ?
C00W C00Z HF 109.5 . . ?
H1AA C00Z HE 109.5 . . ?
H1AA C00Z HF 109.5 . . ?
HE C00Z HF 109.5 . . ?

loop_
_geom_bond_atom_site_label_1
_geom_bond_atom_site_label_2
_geom_bond_distance
_geom_bond_site_symmetry_2
_geom_bond_publ_flag
O001 C009 1.391(3) . ?
O001 C00C 1.409(4) . ?
N002 C009 1.302(4) . ?
N002 C00E 1.373(4) . ?
C003 C004 1.426(3) . ?
C003 C005 1.451(4) . ?
C003 C00A 1.429(4) . ?
C004 C006 1.446(4) . ?
C004 C00D 1.406(4) . ?
C005 C009 1.404(4) . ?
C005 C00B 1.410(4) . ?
C006 C007 1.355(4) . ?
C006 C008 1.496(4) . ?
C007 H007 0.9300 . ?
C007 C00B 1.436(4) . ?
C008 C00F 1.380(4) . ?
C008 C00L 1.365(4) . ?
C00A C00G 1.490(4) . ?
C00A C00M 1.386(4) . ?
C00B C00H 1.419(4) . ?
C00C C00G 1.331(4) . ?
C00C C00J 1.498(4) . ?
C00D H00D 0.9300 . ?
C00D C00I 1.358(4) . ?
C00E C00H 1.383(4) . ?
C00E C00N 1.514(5) . ?
C00F H00F 0.9300 . ?
C00F C00Q 1.383(4) . ?
C00G C00P 1.517(4) . ?
C00H C00K 1.541(4) . ?
C00I H00I 0.9300 . ?
C00I C00M 1.390(4) . ?
C00J H00A 0.9700 . ?
C00J H00B 0.9700 . ?
C00J C00T 1.506(4) . ?
C00K H00C 0.9700 . ?
C00K H00E 0.9700 . ?
C00K C00W 1.514(4) . ?
C00L H00L 0.9300 . ?
C00L C00S 1.388(4) . ?
C00M H00M 0.9300 . ?
C00N H00G 0.9700 . ?
C00N H00H 0.9700 . ?
C00N C00V 1.508(5) . ?
C00O H00O 0.9300 . ?
C00O C00Q 1.354(5) . ?
C00O C00S 1.377(5) . ?
C00P H00J 0.9700 . ?
C00P H00K 0.9700 . ?
C00P C00R 1.497(5) . ?
C00Q H00Q 0.9300 . ?
C00R H00N 0.9700 . ?
C00R H00P 0.9700 . ?
C00R C00X 1.529(5) . ?
C00S H00S 0.9300 . ?
C00T H00R 0.9700 . ?
C00T H00T 0.9700 . ?
C00T C00U 1.511(4) . ?
C00U H00U 0.9600 . ?
C00U H00V 0.9600 . ?
C00U H00W 0.9600 . ?
C00V H00X 0.9700 . ?
C00V H00Y 0.9700 . ?
C00V C00Y 1.533(5) . ?
C00W H00Z 0.9700 . ?
C00W H 0.9700 . ?
C00W C00Z 1.529(5) . ?
C00X H00 0.9600 . ?
C00X HA 0.9600 . ?
C00X HB 0.9600 . ?
C00Y H0AA 0.9600 . ?
C00Y HC 0.9600 . ?
C00Y HD 0.9600 . ?
C00Z H1AA 0.9600 . ?
C00Z HE 0.9600 . ?
C00Z HF 0.9600 . ?
